data_1570147
loop_
_publ_author_name
'Lai, Hanjian'
'Chen, Hui'
'Chen, Zi-Yi'
'Lang, Yongwen'
'Zhu, Yulin'
'Zhang, Shi-Tong'
'Lai, Xue'
'Tan, Pu'
'Zhang, Yuanzhu'
'Yang, Bing'
'Li, Gang'
'He, Feng'

_publ_section_title
;
 Exploring the significance of packing modes and 3D framework sizes and
 utilizing three chlorine-mediated acceptors and the &#x201C;like
 dissolves like&#x201D; approach for achieving an efficiency over 19%
;
_journal_issue 12
_journal_name_full 'Energy &amp; Environmental Science'
_journal_page_first 5944
_journal_page_last 5955
_journal_paper_doi 10.1039/D3EE01690K
_journal_volume 16
_journal_year 2023
_chemical_formula_moiety 'C62 H28 Cl4 N8 O2 S5'
_chemical_formula_sum 'C62 H28 Cl4 N8 O2 S5'
_chemical_formula_weight 1209.03
_space_group_crystal_system monoclinic
_space_group_IT_number 15
_space_group_name_Hall '-C 2yc'
_space_group_name_H-M_alt 'C 1 2/c 1'
_atom_sites_solution_hydrogens geom
_audit_creation_date 2023-07-02
_audit_creation_method
;
Olex2 1.2
(compiled 2018.05.29 svn.r3508 for OlexSys, GUI svn.r5506)
;
_audit_update_record
;
2023-07-30 deposited with the CCDC.	2023-10-17 downloaded from the CCDC.
;
_cell_angle_alpha 90
_cell_angle_beta 105.664(3)
_cell_angle_gamma 90
_cell_formula_units_Z 8
_cell_length_a 26.6758(17)
_cell_length_b 22.3323(15)
_cell_length_c 29.799(2)
_cell_measurement_reflns_used 9988
_cell_measurement_temperature 102(2)
_cell_measurement_theta_max 36.55
_cell_measurement_theta_min 2.62
_cell_volume 17093(2)
_computing_cell_refinement 'SAINT V8.40A (?, 2016)'
_computing_data_collection APEX3
_computing_data_reduction 'SAINT V8.40A (?, 2016)'
_computing_molecular_graphics 'Olex2 (Dolomanov et al., 2009)'
_computing_publication_material 'Olex2 (Dolomanov et al., 2009)'
_computing_structure_refinement 'ShelXL (Sheldrick, 2015)'
_computing_structure_solution 'SHELXT 2014/5 (Sheldrick, 2014)'
_diffrn_ambient_temperature 102.0
_diffrn_measured_fraction_theta_full 0.952
_diffrn_measured_fraction_theta_max 0.952
_diffrn_measurement_device_type 'Bruker D8 Venture'
_diffrn_measurement_method '\f and \w scans'
_diffrn_radiation_type CuK\a
_diffrn_radiation_wavelength 1.54178
_diffrn_reflns_av_R_equivalents 0.0330
_diffrn_reflns_av_unetI/netI 0.0284
_diffrn_reflns_Laue_measured_fraction_full 0.952
_diffrn_reflns_Laue_measured_fraction_max 0.952
_diffrn_reflns_limit_h_max 20
_diffrn_reflns_limit_h_min -18
_diffrn_reflns_limit_k_max 17
_diffrn_reflns_limit_k_min -17
_diffrn_reflns_limit_l_max 22
_diffrn_reflns_limit_l_min -23
_diffrn_reflns_number 29008
_diffrn_reflns_point_group_measured_fraction_full 0.952
_diffrn_reflns_point_group_measured_fraction_max 0.952
_diffrn_reflns_theta_full 36.999
_diffrn_reflns_theta_max 36.999
_diffrn_reflns_theta_min 2.622
_exptl_absorpt_coefficient_mu 2.685
_exptl_absorpt_correction_T_max 0.7474
_exptl_absorpt_correction_T_min 0.6691
_exptl_absorpt_correction_type multi-scan
_exptl_crystal_colour 'dark brown'
_exptl_crystal_colour_modifier dark
_exptl_crystal_colour_primary brown
_exptl_crystal_density_diffrn 0.947
_exptl_crystal_description needle
_exptl_crystal_F_000 4960
_exptl_crystal_size_max 0.2
_exptl_crystal_size_mid 0.05
_exptl_crystal_size_min 0.05
_platon_squeeze_details
;
TITL c9_a.res in C2/c
CELL   26.6758   22.3323   29.7990     90.00    105.66     90.00
SPGR C2/c
# Solvent Accessible Volume =      7005
# Electrons Found in S.A.V. =      1482
# Note: Atoms in Void are Labelled as Cxxx and Qxxx for all Others
C101 0.826 0.463 0.320 !       2.38 eA-3
C102 0.910 0.265 0.828 !       2.20 eA-3
C103 0.622 0.118 0.438 !       2.03 eA-3
C104 0.490 0.157 0.194 !       1.91 eA-3
Q105 0.689 0.376 0.810 !       1.89 eA-3
C106 0.492 0.131 0.336 !       1.79 eA-3
Q107 0.553 0.023 0.921 !       1.76 eA-3
C108 0.613 0.019 0.578 !       1.54 eA-3
C109 0.193 0.395 0.727 !       1.51 eA-3
C110 0.659 0.150 0.483 !       1.47 eA-3
C111 0.592 0.026 0.062 !       1.46 eA-3
C112 0.439 0.056 0.461 !       1.45 eA-3
C113 0.439 0.060 0.107 !       1.44 eA-3
C114 0.133 0.497 0.600 !       1.43 eA-3
Q115 0.359 0.351 0.211 !       1.41 eA-3
Q116 0.108 0.284 0.545 !       1.39 eA-3
C117 0.198 0.294 0.048 !       1.38 eA-3
C118 0.817 0.064 0.191 !       1.29 eA-3
Q119 0.985 0.242 0.577 !       1.24 eA-3
C120 0.929 0.497 0.492 !       1.23 eA-3
C121 0.643 0.047 0.140 !       1.21 eA-3
C122 0.665 0.471 0.798 !       1.17 eA-3
C123 0.377 0.156 0.303 !       1.13 eA-3
C124 0.493 0.147 0.983 !       1.12 eA-3
C125 0.054 0.482 0.041 !       1.07 eA-3
C126 0.644 0.205 0.501 !       1.07 eA-3
C127 0.594 0.158 0.166 !       1.04 eA-3
C128 0.887 0.401 0.833 !       0.98 eA-3
C129 0.663 0.173 0.211 !       0.97 eA-3
C130 0.972 0.322 0.735 !       0.95 eA-3
C131 0.916 0.424 0.929 !       0.95 eA-3
C132 0.914 0.455 0.522 !       0.93 eA-3
C133 0.982 0.296 0.836 !       0.93 eA-3
C134 0.304 0.047 0.302 !       0.91 eA-3
C135 0.537 0.221 0.006 !       0.91 eA-3
C136 0.041 0.467 0.485 !       0.90 eA-3
Q137 0.030 0.460 0.398 !       0.90 eA-3
C138 0.400 0.336 0.197 !       0.89 eA-3
Q139 0.710 0.344 0.828 !       0.83 eA-3
Q140 0.999 0.249 0.547 !       0.76 eA-3
Q141 0.788 0.165 0.588 !       0.76 eA-3
C142 0.543 0.220 0.446 !       0.75 eA-3
C143 0.300 0.010 0.354 !       0.74 eA-3
C144 0.577 0.175 0.491 !       0.74 eA-3
C145 0.971 0.266 0.640 !       0.72 eA-3
C146 0.469 0.044 0.007 !       0.72 eA-3
C147 0.039 0.257 0.806 !       0.65 eA-3
C148 0.961 0.307 0.855 !       0.65 eA-3
C149 0.265 0.189 0.912 !       0.64 eA-3
Q150 0.786 0.419 0.298 !       0.64 eA-3
Q151 0.435 0.270 0.148 !       0.63 eA-3
Q152 0.851 0.075 0.653 !       0.63 eA-3
C153 0.495 0.198 0.460 !       0.63 eA-3
C154 0.960 0.290 0.792 !       0.61 eA-3
C155 0.931 0.318 0.957 !       0.61 eA-3
Q156 0.841 0.225 0.522 !       0.61 eA-3
C157 0.565 0.304 0.241 !       0.60 eA-3
C158 0.480 0.184 0.088 !       0.60 eA-3
C159 0.640 0.232 0.440 !       0.59 eA-3
C160 0.557 0.239 0.037 !       0.59 eA-3
C161 0.366 0.276 0.068 !       0.58 eA-3
C162 0.540 0.359 0.296 !       0.58 eA-3
C163 0.962 0.181 0.736 !       0.58 eA-3
C164 0.922 0.387 0.875 !       0.57 eA-3
C165 0.506 0.095-0.001 !       0.57 eA-3
C166 0.079 0.158 0.764 !       0.57 eA-3
C167 0.968 0.418 0.464 !       0.57 eA-3
C168 0.525 0.139 0.038 !       0.57 eA-3
C169 0.445 0.084 0.156 !       0.56 eA-3
Q170 0.350 0.455 0.180 !       0.53 eA-3
C171 0.258 0.038 0.331 !       0.53 eA-3
C172 0.572 0.197 0.363 !       0.53 eA-3
C173 0.055 0.214 0.798 !       0.52 eA-3
Q174 0.336 0.442 0.186 !       0.52 eA-3
C175 0.023 0.190 0.773 !       0.52 eA-3
Q176 0.648 0.352 0.775 !       0.52 eA-3
Q177 0.475 0.077 0.304 !       0.51 eA-3
Q178 0.021 0.240 0.634 !       0.51 eA-3
C179 0.437 0.126 0.134 !       0.51 eA-3
Q180 0.260 0.374 0.094 !       0.50 eA-3
C181 0.919 0.458 0.469 !       0.50 eA-3
;
_refine_diff_density_max 1.262
_refine_diff_density_min -0.353
_refine_diff_density_rms 0.097
_refine_ls_extinction_method none
_refine_ls_goodness_of_fit_ref 1.060
_refine_ls_hydrogen_treatment constr
_refine_ls_matrix_type full
_refine_ls_number_parameters 694
_refine_ls_number_reflns 4062
_refine_ls_number_restraints 549
_refine_ls_restrained_S_all 1.024
_refine_ls_R_factor_all 0.1593
_refine_ls_R_factor_gt 0.1394
_refine_ls_shift/su_max 0.001
_refine_ls_shift/su_mean 0.000
_refine_ls_structure_factor_coef Fsqd
_refine_ls_weighting_details 'w=1/[\s^2^(Fo^2^)+(0.2000P)^2^+400.0000P] where P=(Fo^2^+2Fc^2^)/3'
_refine_ls_weighting_scheme calc
_refine_ls_wR_factor_gt 0.3733
_refine_ls_wR_factor_ref 0.3904
_reflns_Friedel_coverage 0.000
_reflns_number_gt 3202
_reflns_number_total 4269
_reflns_threshold_expression 'I > 2\s(I)'
_cod_data_source_file d3ee01690k2.cif
_cod_data_source_block c9_sq
_cod_depositor_comments 'Adding full bibliography for 1570145--1570149.cif.'
_cod_database_code 1570147
_shelx_shelxl_version_number 2017/1
_shelx_space_group_comment
;
The symmetry employed for this shelxl refinement is uniquely defined
by the following loop, which should always be used as a source of
symmetry information in preference to the above space-group names.
They are only intended as comments.
;
_shelx_estimated_absorpt_t_max 0.877
_shelx_estimated_absorpt_t_min 0.616
_olex2_refinement_description
;
1. Fixed Uiso
 At 1.2 times of:
  All C(H) groups, All C(H,H) groups
2. Restrained distances
 C14-C1 = C57-C1 = C23-C1 = C45-C23 = C59-C57 = C69-C59
 1.54 with sigma of 0.02
 N2-C6
 1.5 with sigma of 0.02
 C62-C22 = C29-C22 = C29-C17
 1.54 with sigma of 0.02
 C19-C17 = C52-C19
 1.54 with sigma of 0.02
 C47-C46
 1.54 with sigma of 0.02
 C56-C52
 1.5 with sigma of 0.02
 C57-C69
 2.5 with sigma of 0.04
3. Uiso/Uaniso restraints and constraints
S1 \\sim C2 \\sim C11 \\sim C5 \\sim C9 \\sim C10 \\sim C27 \\sim N2 \\sim C3
\\sim S2 \\sim C49 \\sim C18 \\sim C6 \\sim C51 \\sim C13 \\sim C8 \\sim C15
\\sim C17 \\sim C28 \\sim C24 \\sim C26 \\sim C43 \\sim O1 \\sim C38 \\sim C19
\\sim C29 \\sim N1 \\sim C7 \\sim C12 \\sim N6 \\sim C16 \\sim C53 \\sim C42
\\sim C39 \\sim C52 \\sim C22 \\sim C14 \\sim C30 \\sim C54 \\sim N4 \\sim S5
\\sim N3 \\sim N7 \\sim C41 \\sim C40 \\sim C62 \\sim C1 \\sim C50 \\sim S4
\\sim Cl2 \\sim Cl1 \\sim C23 \\sim C57 \\sim S3 \\sim C48 \\sim C45 \\sim C59
\\sim C37 \\sim C47 \\sim C69 \\sim C21 \\sim C46 \\sim C20 \\sim C4 \\sim C44
\\sim C31 \\sim C58 \\sim O2 \\sim C32 \\sim C25 \\sim C70 \\sim C35 \\sim C33
\\sim N5 \\sim N8 \\sim C34 \\sim Cl4 \\sim Cl3: within 2A with sigma of 0.02
and sigma for terminal atoms of 0.04
C46 \\sim S1 \\sim C2 \\sim C11 \\sim C5 \\sim C9 \\sim C10 \\sim C27 \\sim N2
\\sim C3 \\sim S2 \\sim C49 \\sim C18 \\sim C6 \\sim C51 \\sim C13 \\sim C8
\\sim C15 \\sim C17 \\sim C28 \\sim C24 \\sim C26 \\sim C43 \\sim O1 \\sim C38
\\sim C19 \\sim C29 \\sim N1 \\sim C7 \\sim C12 \\sim N6 \\sim C16 \\sim C53
\\sim C42 \\sim C39 \\sim C52 \\sim C22 \\sim C14 \\sim C30 \\sim C54 \\sim N4
\\sim S5 \\sim N3 \\sim N7 \\sim C41 \\sim C40 \\sim C62 \\sim C1 \\sim C50
\\sim S4 \\sim Cl2 \\sim Cl1 \\sim C23 \\sim C57 \\sim S3 \\sim C48 \\sim C45
\\sim C59 \\sim C37 \\sim C47 \\sim C69 \\sim C21 \\sim C20 \\sim C4 \\sim C44
\\sim C31 \\sim C58 \\sim O2 \\sim C32 \\sim C25 \\sim C70 \\sim C35 \\sim C33
\\sim N5 \\sim N8 \\sim C34 \\sim Cl4 \\sim Cl3: within 2A with sigma of 0.02
and sigma for terminal atoms of 0.04
N2: within 2A with sigma of 0.01 and sigma for terminal atoms of 0.02
Uanis(C46) \\sim Ueq: with sigma of 0.01 and sigma for terminal atoms of 0.02
Uanis(C56) \\sim Ueq: with sigma of 0.01 and sigma for terminal atoms of 0.02
4.a Ternary CH refined with riding coordinates:
 C1(H1), C17(H17)
4.b Secondary CH2 refined with riding coordinates:
 C6(H6A,H6B), C14(H14A,H14B), C19(H19A,H19B), C22(H22A,H22B), C23(H23A,H23B),
 C29(H29A,H29B), C45(H45A,H45B), C52(H52A,H52B), C57(H57A,H57B), C59(H59A,H59B)
4.c Aromatic/amide H refined with riding coordinates:
 C21(H21), C27(H27), C39(H39), C42(H42), C32(H32), C35(H35)
4.d Fitted hexagon refined as free rotating group:
 C24(C13,C51,C28,C7,C12), C38(C39,C40,C41,C42,C43), C0AA(C31,C32,C33,C34,C35)
;
_olex2_submission_special_instructions 'No special instructions were received'

loop_
_space_group_symop_operation_xyz
'x, y, z'
'-x, y, -z+1/2'
'x+1/2, y+1/2, z'
'-x+1/2, y+1/2, -z+1/2'
'-x, -y, -z'
'x, -y, z-1/2'
'-x+1/2, -y+1/2, -z'
'x+1/2, -y+1/2, z-1/2'

loop_
_atom_site_label
_atom_site_type_symbol
_atom_site_fract_x
_atom_site_fract_y
_atom_site_fract_z
_atom_site_U_iso_or_equiv
_atom_site_adp_type
_atom_site_occupancy
_atom_site_site_symmetry_order
_atom_site_calc_flag
_atom_site_refinement_flags_posn
_atom_site_refinement_flags_adp
_atom_site_refinement_flags_occupancy
_atom_site_disorder_assembly
_atom_site_disorder_group
S1 S 0.5885(2) 0.5437(3) 0.48725(19) 0.116(2) Uani 1 1 d . U . . .
S2 S 0.6497(2) 0.3740(3) 0.5339(2) 0.126(2) Uani 1 1 d . U . . .
S3 S 0.9037(2) 0.6679(3) 0.7398(2) 0.129(2) Uani 1 1 d . U . . .
S4 S 0.9207(2) 0.4805(3) 0.7490(2) 0.147(3) Uani 1 1 d . U . . .
Cl1 Cl 0.3913(3) 0.8200(4) 0.3720(3) 0.183(3) Uani 1 1 d . U . . .
Cl2 Cl 0.3012(3) 0.7444(4) 0.3078(3) 0.195(3) Uani 1 1 d . U . . .
Cl3 Cl 0.9529(4) 1.0317(4) 0.7843(3) 0.212(4) Uani 1 1 d . U . . .
S5 S 0.8147(3) 0.2989(3) 0.6598(3) 0.191(4) Uani 1 1 d . U . . .
Cl4 Cl 1.0677(4) 1.0251(4) 0.8504(3) 0.222(4) Uani 1 1 d . U . . .
O1 O 0.5260(6) 0.6317(7) 0.4500(5) 0.140(6) Uani 1 1 d . U . . .
O2 O 0.9164(6) 0.7850(7) 0.7568(6) 0.141(6) Uani 1 1 d . U . . .
N1 N 0.8152(7) 0.5666(9) 0.6581(6) 0.120(5) Uani 1 1 d . U . . .
N2 N 0.7156(7) 0.5268(8) 0.5709(6) 0.118(5) Uani 1 1 d D U . . .
N3 N 0.3958(9) 0.3967(12) 0.3871(8) 0.151(9) Uani 1 1 d . U . . .
C1 C 0.7489(10) 0.6425(10) 0.6637(8) 0.156(7) Uani 1 1 d D U . . .
H1 H 0.720313 0.616022 0.645456 0.187 Uiso 1 1 calc R . . . .
C2 C 0.6310(9) 0.4891(11) 0.5152(7) 0.110(6) Uani 1 1 d . U . . .
C3 C 0.6959(9) 0.4302(11) 0.5627(7) 0.111(6) Uani 1 1 d . U . . .
C4 C 1.0393(11) 0.7909(12) 0.8413(9) 0.135(7) Uani 1 1 d . U . . .
C5 C 0.6782(10) 0.4840(12) 0.5472(8) 0.114(6) Uani 1 1 d . U . . .
C6 C 0.7211(8) 0.5859(10) 0.5477(7) 0.123(6) Uani 1 1 d D U . . .
H6A H 0.725205 0.618903 0.570548 0.148 Uiso 1 1 calc R . . . .
H6B H 0.689504 0.593735 0.521957 0.148 Uiso 1 1 calc R . . . .
C8 C 0.4122(9) 0.5563(13) 0.3825(7) 0.122(6) Uani 1 1 d . U . . .
C9 C 0.6092(8) 0.4308(11) 0.5043(7) 0.109(5) Uani 1 1 d . U . . .
N4 N 0.8465(8) 0.3595(9) 0.6820(8) 0.166(7) Uani 1 1 d . U . . .
C10 C 0.5560(9) 0.4287(13) 0.4726(7) 0.124(6) Uani 1 1 d . U . . .
C11 C 0.5397(9) 0.4892(11) 0.4607(7) 0.111(6) Uani 1 1 d . U . . .
C14 C 0.7962(8) 0.6257(11) 0.6485(8) 0.137(7) Uani 1 1 d D U . . .
H14A H 0.788349 0.632122 0.614427 0.164 Uiso 1 1 calc R . . . .
H14B H 0.824602 0.653653 0.663505 0.164 Uiso 1 1 calc R . . . .
C15 C 0.4834(11) 0.6155(13) 0.4249(9) 0.122(6) Uani 1 1 d . U . . .
N5 N 1.1073(9) 0.6612(13) 0.8934(9) 0.168(10) Uani 1 1 d . U . . .
C16 C 0.3885(10) 0.4466(17) 0.3773(9) 0.129(9) Uani 1 1 d . U . . .
N6 N 0.7654(7) 0.3282(8) 0.6219(7) 0.152(6) Uani 1 1 d . U . . .
C17 C 0.7694(9) 0.5832(10) 0.5282(8) 0.140(7) Uani 1 1 d D U . . .
H17 H 0.800083 0.577771 0.555944 0.169 Uiso 1 1 calc R . . . .
C18 C 0.4639(9) 0.5521(13) 0.4155(7) 0.117(6) Uani 1 1 d . U . . .
C19 C 0.7709(9) 0.5306(12) 0.4959(7) 0.155(8) Uani 1 1 d D U . . .
H19A H 0.766976 0.493304 0.512634 0.186 Uiso 1 1 calc R . . . .
H19B H 0.805935 0.529572 0.490578 0.186 Uiso 1 1 calc R . . . .
C20 C 0.9975(10) 0.7554(14) 0.8121(8) 0.123(6) Uani 1 1 d . U . . .
C21 C 0.9940(9) 0.6937(12) 0.8101(8) 0.126(7) Uani 1 1 d . U . . .
H21 H 1.023552 0.675564 0.830751 0.152 Uiso 1 1 calc R . . . .
C22 C 0.8223(9) 0.6577(13) 0.4888(9) 0.181(9) Uani 1 1 d D U . . .
H22A H 0.816047 0.633325 0.460040 0.217 Uiso 1 1 calc R . . . .
H22B H 0.853075 0.640098 0.511282 0.217 Uiso 1 1 calc R . . . .
C23 C 0.7548(9) 0.6275(11) 0.7138(8) 0.158(8) Uani 1 1 d D U . . .
H23A H 0.785192 0.649702 0.733033 0.190 Uiso 1 1 calc R . . . .
H23B H 0.762665 0.584254 0.718344 0.190 Uiso 1 1 calc R . . . .
C24 C 0.7739(7) 0.3897(6) 0.6238(6) 0.129(6) Uani 1 1 d . U . . .
C13 C 0.7417(5) 0.4325(8) 0.5967(5) 0.113(6) Uani 1 1 d G U . . .
C51 C 0.7533(6) 0.4930(7) 0.6042(5) 0.114(6) Uani 1 1 d G U . . .
C28 C 0.7971(7) 0.5106(6) 0.6388(6) 0.118(6) Uani 1 1 d G U . . .
C7 C 0.8293(5) 0.4678(8) 0.6659(5) 0.129(6) Uani 1 1 d G U . . .
C12 C 0.8177(6) 0.4073(7) 0.6584(6) 0.142(7) Uani 1 1 d G U . . .
C25 C 1.0967(12) 0.7105(18) 0.8838(11) 0.153(10) Uani 1 1 d . U . . .
C26 C 0.3789(10) 0.5078(15) 0.3644(8) 0.128(7) Uani 1 1 d . U . . .
C27 C 0.4893(9) 0.5004(12) 0.4319(7) 0.117(6) Uani 1 1 d . U . . .
H27 H 0.469229 0.465256 0.422123 0.140 Uiso 1 1 calc R . . . .
C29 C 0.7752(9) 0.6465(11) 0.5090(8) 0.153(8) Uani 1 1 d D U . . .
H29A H 0.777320 0.675633 0.534508 0.184 Uiso 1 1 calc R . . . .
H29B H 0.743023 0.655483 0.484286 0.184 Uiso 1 1 calc R . . . .
C30 C 0.8566(9) 0.5567(11) 0.6954(9) 0.123(6) Uani 1 1 d . U . . .
C37 C 0.9591(8) 0.6510(12) 0.7861(8) 0.123(6) Uani 1 1 d . U . . .
N7 N 0.2906(9) 0.5202(10) 0.3012(7) 0.160(8) Uani 1 1 d . U . . .
C38 C 0.4411(5) 0.6524(9) 0.3989(5) 0.133(6) Uani 1 1 d . U . . .
C39 C 0.4383(6) 0.7145(8) 0.3990(5) 0.134(7) Uani 1 1 d G U . . .
H39 H 0.466160 0.737226 0.417938 0.161 Uiso 1 1 calc R . . . .
C40 C 0.3946(8) 0.7435(6) 0.3715(6) 0.145(7) Uani 1 1 d G U . . .
C41 C 0.3538(6) 0.7102(9) 0.3438(5) 0.147(7) Uani 1 1 d G U . . .
C42 C 0.3566(6) 0.6481(9) 0.3436(5) 0.137(7) Uani 1 1 d G U . . .
H42 H 0.328713 0.625392 0.324672 0.165 Uiso 1 1 calc R . . . .
C43 C 0.4003(7) 0.6192(6) 0.3712(6) 0.129(6) Uani 1 1 d G U . . .
C44 C 0.9562(13) 0.7954(14) 0.7851(10) 0.132(8) Uani 1 1 d . U . . .
C45 C 0.7076(9) 0.6415(12) 0.7323(10) 0.177(10) Uani 1 1 d D U . . .
H45A H 0.676417 0.626213 0.708867 0.213 Uiso 1 1 calc R . . . .
H45B H 0.704152 0.685641 0.732524 0.213 Uiso 1 1 calc R . . . .
C46 C 1.0103(8) 0.5587(11) 0.8362(8) 0.154(9) Uani 1 1 d D U . . .
C47 C 0.9680(9) 0.5887(12) 0.7942(8) 0.136(7) Uani 1 1 d D U . . .
C48 C 0.9300(9) 0.5569(11) 0.7616(9) 0.134(6) Uani 1 1 d . U . . .
C49 C 0.5272(9) 0.3680(11) 0.4579(9) 0.160(10) Uani 1 1 d . U . . .
C50 C 0.8923(8) 0.5924(11) 0.7284(8) 0.124(6) Uani 1 1 d . U . . .
C52 C 0.7304(9) 0.5289(12) 0.4478(8) 0.175(9) Uani 1 1 d D U . . .
H52A H 0.740300 0.558819 0.427242 0.210 Uiso 1 1 calc R . . . .
H52B H 0.696056 0.540587 0.451724 0.210 Uiso 1 1 calc R . . . .
C53 C 0.3297(11) 0.5159(12) 0.3305(9) 0.141(8) Uani 1 1 d . U . . .
C54 C 0.8671(9) 0.4982(12) 0.7027(8) 0.135(6) Uani 1 1 d . U . . .
C57 C 0.7333(10) 0.7068(9) 0.6460(9) 0.177(8) Uani 1 1 d D U . . .
H57A H 0.732573 0.709174 0.612679 0.212 Uiso 1 1 calc R . . . .
H57B H 0.697627 0.714944 0.648386 0.212 Uiso 1 1 calc R . . . .
C58 C 1.0852(13) 0.7718(16) 0.8735(10) 0.155(8) Uani 1 1 d . U . . .
C59 C 0.7698(10) 0.7558(10) 0.6727(9) 0.185(9) Uani 1 1 d D U . . .
H59A H 0.805982 0.745723 0.672774 0.222 Uiso 1 1 calc R . . . .
H59B H 0.768152 0.755811 0.705516 0.222 Uiso 1 1 calc R . . . .
C62 C 0.8393(13) 0.7215(13) 0.4761(12) 0.233(14) Uani 1 1 d D U . . .
C69 C 0.7571(15) 0.8203(12) 0.6524(12) 0.251(14) Uani 1 1 d D U . . .
N8 N 1.1507(12) 0.8423(14) 0.9290(11) 0.239(12) Uani 1 1 d . U . . .
C70 C 1.1217(13) 0.8137(15) 0.9019(11) 0.184(10) Uani 1 1 d . U . . .
C0AA C 0.9770(9) 0.8572(9) 0.7974(7) 0.151(10) Uani 1 1 d . . . . .
C31 C 1.0264(9) 0.8540(8) 0.8282(7) 0.142(7) Uani 1 1 d G U . . .
C32 C 1.0534(6) 0.9063(11) 0.8448(5) 0.158(8) Uani 1 1 d G U . . .
H32 H 1.087184 0.904090 0.865856 0.189 Uiso 1 1 calc R . . . .
C33 C 1.0310(9) 0.9617(8) 0.8306(7) 0.171(8) Uani 1 1 d G U . . .
C34 C 0.9815(9) 0.9649(9) 0.7998(7) 0.171(8) Uani 1 1 d G U . . .
C35 C 0.9545(6) 0.9126(12) 0.7833(5) 0.167(9) Uani 1 1 d G U . . .
H35 H 0.920754 0.914823 0.762213 0.201 Uiso 1 1 calc R . . . .
C56 C 0.7254(14) 0.4662(14) 0.4237(12) 0.236(14) Uani 1 1 d D U . . .
C36 C 0.704(2) 0.6181(18) 0.7817(12) 0.33(3) Uani 1 1 d . . . . .

loop_
_atom_site_aniso_label
_atom_site_aniso_U_11
_atom_site_aniso_U_22
_atom_site_aniso_U_33
_atom_site_aniso_U_23
_atom_site_aniso_U_13
_atom_site_aniso_U_12
S1 0.087(4) 0.147(5) 0.091(4) -0.024(4) -0.013(3) -0.007(4)
S2 0.114(5) 0.137(5) 0.105(5) -0.020(4) -0.008(4) -0.016(4)
S3 0.084(4) 0.145(6) 0.124(5) -0.004(4) -0.029(4) -0.003(4)
S4 0.115(5) 0.144(6) 0.139(5) 0.009(4) -0.040(4) 0.000(4)
Cl1 0.161(6) 0.180(7) 0.190(7) 0.036(6) 0.017(5) 0.001(5)
Cl2 0.164(6) 0.240(8) 0.147(6) 0.072(6) -0.020(5) 0.025(6)
Cl3 0.333(11) 0.153(7) 0.187(7) -0.001(6) 0.135(8) -0.006(7)
S5 0.170(7) 0.125(6) 0.216(8) 0.009(5) -0.055(6) 0.010(5)
Cl4 0.340(12) 0.185(8) 0.157(7) -0.046(6) 0.097(7) -0.102(8)
O1 0.100(12) 0.171(14) 0.116(12) -0.016(10) -0.027(10) -0.005(11)
O2 0.087(12) 0.164(14) 0.142(14) -0.020(11) -0.019(10) -0.004(11)
N1 0.094(11) 0.117(11) 0.108(11) 0.010(10) -0.044(9) 0.010(10)
N2 0.088(10) 0.141(12) 0.099(11) -0.012(10) -0.019(9) -0.006(10)
N3 0.116(16) 0.18(2) 0.116(16) -0.024(18) -0.039(12) -0.024(19)
C1 0.122(14) 0.134(13) 0.163(14) -0.006(13) -0.046(14) 0.032(13)
C2 0.084(12) 0.139(12) 0.086(11) -0.017(11) -0.011(10) -0.006(11)
C3 0.100(12) 0.115(12) 0.094(11) -0.014(11) -0.018(10) -0.014(11)
C4 0.130(14) 0.150(15) 0.112(13) -0.037(13) 0.009(12) -0.032(14)
C5 0.092(12) 0.134(13) 0.093(12) -0.020(11) -0.016(11) -0.007(12)
C6 0.079(12) 0.148(14) 0.115(13) 0.005(12) -0.022(11) -0.006(13)
C8 0.091(12) 0.175(15) 0.083(11) -0.010(12) -0.005(10) -0.009(13)
C9 0.088(11) 0.144(12) 0.087(11) -0.011(11) 0.008(10) 0.000(12)
N4 0.143(13) 0.117(12) 0.187(14) -0.004(11) -0.043(11) -0.007(11)
C10 0.098(13) 0.174(15) 0.085(12) -0.007(13) 0.002(11) 0.005(14)
C11 0.082(11) 0.151(13) 0.077(11) -0.030(11) -0.019(10) -0.010(12)
C14 0.101(14) 0.129(14) 0.134(13) 0.001(13) -0.051(13) 0.011(13)
C15 0.103(14) 0.159(15) 0.088(13) -0.001(13) -0.001(12) 0.016(14)
N5 0.115(16) 0.19(2) 0.154(18) -0.05(2) -0.044(13) 0.004(19)
C16 0.099(15) 0.18(2) 0.079(15) -0.02(2) -0.027(12) -0.01(2)
N6 0.136(12) 0.117(11) 0.159(12) -0.005(11) -0.034(11) -0.001(11)
C17 0.100(12) 0.170(15) 0.124(14) 0.024(12) -0.017(11) 0.000(14)
C18 0.092(13) 0.160(15) 0.080(11) -0.005(12) -0.011(10) 0.007(13)
C19 0.109(14) 0.196(18) 0.136(16) 0.012(14) -0.006(12) 0.016(15)
C20 0.099(13) 0.146(15) 0.109(13) -0.027(13) 0.001(11) -0.019(13)
C21 0.092(13) 0.155(16) 0.108(13) -0.019(14) -0.015(11) -0.010(14)
C22 0.142(18) 0.206(19) 0.153(18) 0.036(17) -0.032(15) 0.016(18)
C23 0.114(15) 0.146(15) 0.162(17) -0.031(15) -0.054(16) 0.043(14)
C24 0.114(12) 0.107(13) 0.129(12) -0.005(12) -0.028(10) -0.009(12)
C13 0.090(12) 0.107(12) 0.104(12) -0.006(11) -0.037(10) -0.009(11)
C51 0.091(12) 0.122(12) 0.096(12) 0.001(11) -0.030(10) 0.004(11)
C28 0.088(12) 0.116(13) 0.109(12) 0.005(11) -0.041(10) 0.006(11)
C7 0.098(12) 0.120(13) 0.133(13) 0.004(12) -0.029(11) -0.003(11)
C12 0.121(13) 0.114(13) 0.150(13) 0.006(12) -0.035(11) -0.007(12)
C25 0.115(17) 0.18(2) 0.133(17) -0.05(2) -0.026(14) -0.03(2)
C26 0.097(13) 0.184(17) 0.080(13) -0.014(15) -0.015(11) -0.011(16)
C27 0.095(14) 0.162(15) 0.076(12) -0.021(12) -0.007(11) -0.002(14)
C29 0.114(15) 0.183(16) 0.129(15) 0.042(13) -0.025(13) 0.007(15)
C30 0.085(12) 0.126(12) 0.115(12) 0.000(12) -0.044(11) 0.001(12)
C37 0.079(11) 0.142(13) 0.107(11) -0.019(12) -0.044(10) -0.015(11)
N7 0.120(17) 0.21(2) 0.119(17) -0.014(15) -0.018(14) -0.006(16)
C38 0.103(13) 0.177(15) 0.096(12) 0.002(13) -0.013(11) 0.003(13)
C39 0.102(13) 0.177(16) 0.104(13) 0.007(14) -0.006(11) 0.000(14)
C40 0.115(15) 0.179(16) 0.119(14) 0.022(13) -0.006(12) 0.002(13)
C41 0.110(13) 0.197(16) 0.114(13) 0.025(14) -0.003(12) 0.007(14)
C42 0.101(13) 0.196(17) 0.096(13) 0.006(14) -0.007(11) 0.001(14)
C43 0.098(13) 0.183(15) 0.087(12) 0.002(12) -0.009(10) 0.001(13)
C44 0.110(19) 0.146(17) 0.121(17) -0.032(15) 0.002(15) -0.012(16)
C45 0.126(18) 0.153(18) 0.20(2) -0.049(17) -0.053(18) 0.019(16)
C46 0.064(12) 0.161(16) 0.184(16) -0.010(14) -0.058(12) 0.012(12)
C47 0.089(12) 0.150(14) 0.131(13) -0.018(13) -0.035(12) -0.006(13)
C48 0.099(12) 0.138(12) 0.131(12) -0.002(11) -0.030(11) 0.004(11)
C49 0.103(17) 0.132(19) 0.20(2) 0.018(17) -0.037(16) -0.074(15)
C50 0.084(11) 0.130(12) 0.117(12) -0.002(11) -0.041(11) 0.000(11)
C52 0.120(17) 0.22(2) 0.154(19) 0.028(18) -0.010(14) 0.019(17)
C53 0.103(18) 0.190(17) 0.102(17) -0.010(16) -0.022(14) -0.004(18)
C54 0.099(11) 0.132(12) 0.129(12) 0.006(12) -0.043(10) 0.002(12)
C57 0.155(17) 0.149(16) 0.178(17) -0.013(14) -0.039(15) 0.034(14)
C58 0.136(16) 0.175(18) 0.129(15) -0.041(16) -0.008(13) -0.033(17)
C59 0.178(19) 0.158(19) 0.169(19) -0.024(16) -0.036(16) 0.033(16)
C62 0.25(3) 0.16(2) 0.22(3) 0.06(2) -0.07(2) 0.02(2)
C69 0.30(3) 0.20(3) 0.22(3) 0.05(2) 0.01(3) 0.09(3)
N8 0.20(3) 0.22(3) 0.24(3) -0.03(2) -0.05(2) -0.06(2)
C70 0.16(2) 0.19(2) 0.16(2) -0.034(18) -0.031(18) -0.039(18)
C0AA 0.14(3) 0.20(3) 0.11(2) -0.03(2) 0.028(19) -0.02(2)
C31 0.169(16) 0.149(18) 0.108(14) -0.045(14) 0.039(13) -0.051(16)
C32 0.208(17) 0.160(18) 0.118(14) -0.026(14) 0.066(13) -0.054(15)
C33 0.243(18) 0.156(16) 0.136(15) -0.020(14) 0.086(14) -0.047(16)
C34 0.24(2) 0.151(16) 0.146(16) -0.014(14) 0.099(14) -0.029(16)
C35 0.23(2) 0.14(2) 0.149(18) -0.024(18) 0.087(17) -0.017(19)
C56 0.24(2) 0.24(2) 0.21(2) -0.094(17) 0.033(17) 0.067(18)
C36 0.48(7) 0.25(4) 0.13(3) 0.04(3) -0.14(4) -0.13(4)

loop_
_atom_type_symbol
_atom_type_description
_atom_type_scat_dispersion_real
_atom_type_scat_dispersion_imag
_atom_type_scat_source
C C 0.0181 0.0091 'International Tables Vol C Tables 4.2.6.8 and 6.1.1.4'
Cl Cl 0.3639 0.7018 'International Tables Vol C Tables 4.2.6.8 and 6.1.1.4'
N N 0.0311 0.0180 'International Tables Vol C Tables 4.2.6.8 and 6.1.1.4'
O O 0.0492 0.0322 'International Tables Vol C Tables 4.2.6.8 and 6.1.1.4'
S S 0.3331 0.5567 'International Tables Vol C Tables 4.2.6.8 and 6.1.1.4'
H H 0.0000 0.0000 'International Tables Vol C Tables 4.2.6.8 and 6.1.1.4'

loop_
_geom_angle_atom_site_label_1
_geom_angle_atom_site_label_2
_geom_angle_atom_site_label_3
_geom_angle
_geom_angle_site_symmetry_1
_geom_angle_site_symmetry_3
_geom_angle_publ_flag
C2 S1 C11 92.1(11) . . ?
C9 S2 C3 89.1(11) . . ?
C50 S3 C37 90.7(11) . . ?
C54 S4 C48 89.3(12) . . ?
N6 S5 N4 100.5(10) . . ?
C28 N1 C14 132.9(17) . . ?
C30 N1 C14 119(2) . . ?
C30 N1 C28 107.7(19) . . ?
C5 N2 C6 119.9(18) . . ?
C51 N2 C5 105.0(18) . . ?
C51 N2 C6 130.0(17) . . ?
C14 C1 C57 107(2) . . ?
C23 C1 C14 112(2) . . ?
C23 C1 C57 119(2) . . ?
C5 C2 S1 140(2) . . ?
C5 C2 C9 109(2) . . ?
C9 C2 S1 111.2(17) . . ?
C5 C3 S2 109.4(19) . . ?
C5 C3 C13 113(2) . . ?
C13 C3 S2 137.8(18) . . ?
C20 C4 C31 106(2) . . ?
C58 C4 C20 129(3) . . ?
C58 C4 C31 125(3) . . ?
C2 C5 N2 133(2) . . ?
C3 C5 N2 107(2) . . ?
C3 C5 C2 120(3) . . ?
N2 C6 C17 109.2(18) . . ?
C26 C8 C18 126(3) . . ?
C26 C8 C43 125(2) . . ?
C43 C8 C18 109(2) . . ?
C2 C9 S2 112.9(17) . . ?
C2 C9 C10 116(2) . . ?
C10 C9 S2 131.1(19) . . ?
C12 N4 S5 106.0(14) . . ?
C9 C10 C49 121(2) . . ?
C11 C10 C9 108(2) . . ?
C11 C10 C49 131(2) . . ?
C10 C11 S1 113.2(18) . . ?
C27 C11 S1 127(2) . . ?
C27 C11 C10 119(2) . . ?
N1 C14 C1 117(2) . . ?
O1 C15 C18 127(2) . . ?
O1 C15 C38 128(3) . . ?
C38 C15 C18 105(2) . . ?
N3 C16 C26 179(3) . . ?
C24 N6 S5 106.1(14) . . ?
C19 C17 C6 116(2) . . ?
C19 C17 C29 117(2) . . ?
C29 C17 C6 106.1(19) . . ?
C8 C18 C15 106(3) . . ?
C27 C18 C8 126(3) . . ?
C27 C18 C15 128(2) . . ?
C17 C19 C52 118(2) . . ?
C4 C20 C44 110(3) . . ?
C21 C20 C4 127(3) . . ?
C21 C20 C44 123(3) . . ?
C20 C21 C37 137(3) . . ?
C29 C22 C62 124(3) . . ?
C1 C23 C45 116(2) . . ?
C13 C24 N6 126.0(15) . . ?
C13 C24 C12 120.0 . . ?
C12 C24 N6 113.9(15) . . ?
C3 C13 C24 134.1(16) . . ?
C3 C13 C51 105.9(16) . . ?
C51 C13 C24 120.0 . . ?
C13 C51 N2 108.6(14) . . ?
C13 C51 C28 120.0 . . ?
C28 C51 N2 131.4(14) . . ?
C51 C28 N1 133.1(14) . . ?
C7 C28 N1 106.5(14) . . ?
C7 C28 C51 120.0 . . ?
C28 C7 C12 120.0 . . ?
C28 C7 C54 108.2(16) . . ?
C12 C7 C54 131.2(16) . . ?
C24 C12 N4 113.3(15) . . ?
C7 C12 N4 126.7(15) . . ?
C7 C12 C24 120.0 . . ?
N5 C25 C58 178(4) . . ?
C8 C26 C16 126(3) . . ?
C8 C26 C53 122(3) . . ?
C16 C26 C53 112(2) . . ?
C18 C27 C11 132(2) . . ?
C17 C29 C22 118(2) . . ?
N1 C30 C50 136(2) . . ?
C54 C30 N1 112(2) . . ?
C54 C30 C50 111(2) . . ?
C21 C37 S3 124(2) . . ?
C21 C37 C47 122(2) . . ?
C47 C37 S3 114.0(17) . . ?
C39 C38 C15 127.1(19) . . ?
C39 C38 C43 120.0 . . ?
C43 C38 C15 112.9(19) . . ?
C38 C39 C40 120.0 . . ?
C39 C40 Cl1 119.7(13) . . ?
C41 C40 Cl1 120.3(13) . . ?
C41 C40 C39 120.0 . . ?
C40 C41 Cl2 121.1(13) . . ?
C40 C41 C42 120.0 . . ?
C42 C41 Cl2 118.9(13) . . ?
C43 C42 C41 120.0 . . ?
C38 C43 C8 106.8(17) . . ?
C42 C43 C8 132.8(17) . . ?
C42 C43 C38 120.0 . . ?
O2 C44 C20 131(3) . . ?
O2 C44 C0AA 124(3) . . ?
C20 C44 C0AA 105(3) . . ?
C23 C45 C36 122(3) . . ?
C37 C47 C46 127(2) . . ?
C48 C47 C37 108.8(19) . . ?
C48 C47 C46 124(2) . . ?
C47 C48 S4 132.8(19) . . ?
C47 C48 C50 116(2) . . ?
C50 C48 S4 110.9(18) . . ?
C30 C50 S3 137.3(18) . . ?
C30 C50 C48 112(2) . . ?
C48 C50 S3 110.3(17) . . ?
C19 C52 C56 114(2) . . ?
N7 C53 C26 176(3) . . ?
C7 C54 S4 138.7(19) . . ?
C30 C54 S4 116(2) . . ?
C30 C54 C7 105(2) . . ?
C59 C57 C1 114.3(19) . . ?
C4 C58 C25 123(3) . . ?
C4 C58 C70 122(3) . . ?
C25 C58 C70 115(3) . . ?
C57 C59 C69 114(2) . . ?
N8 C70 C58 171(4) . . ?
C31 C0AA C44 110(2) . . ?
C31 C0AA C35 120.0 . . ?
C35 C0AA C44 130(2) . . ?
C0AA C31 C4 110(2) . . ?
C32 C31 C4 130(2) . . ?
C32 C31 C0AA 120.0 . . ?
C33 C32 C31 120.0 . . ?
C32 C33 Cl4 117.8(17) . . ?
C34 C33 Cl4 122.1(17) . . ?
C34 C33 C32 120.0 . . ?
C33 C34 Cl3 120.4(17) . . ?
C33 C34 C35 120.0 . . ?
C35 C34 Cl3 119.6(17) . . ?
C34 C35 C0AA 120.0 . . ?

loop_
_geom_bond_atom_site_label_1
_geom_bond_atom_site_label_2
_geom_bond_distance
_geom_bond_site_symmetry_2
_geom_bond_publ_flag
S1 C2 1.72(2) . ?
S1 C11 1.80(2) . ?
S2 C3 1.80(2) . ?
S2 C9 1.74(2) . ?
S3 C37 1.77(2) . ?
S3 C50 1.73(2) . ?
S4 C48 1.75(3) . ?
S4 C54 1.74(2) . ?
Cl1 C40 1.712(15) . ?
Cl2 C41 1.699(14) . ?
Cl3 C34 1.684(18) . ?
S5 N4 1.64(2) . ?
S5 N6 1.621(19) . ?
Cl4 C33 1.732(17) . ?
O1 C15 1.23(3) . ?
O2 C44 1.19(3) . ?
N1 C14 1.41(2) . ?
N1 C28 1.41(2) . ?
N1 C30 1.36(2) . ?
N2 C5 1.42(3) . ?
N2 C6 1.517(17) . ?
N2 C51 1.422(19) . ?
N3 C16 1.16(3) . ?
C1 C14 1.500(18) . ?
C1 C23 1.498(18) . ?
C1 C57 1.548(18) . ?
C2 C5 1.36(3) . ?
C2 C9 1.43(3) . ?
C3 C5 1.33(3) . ?
C3 C13 1.36(2) . ?
C4 C20 1.45(3) . ?
C4 C58 1.40(4) . ?
C4 C31 1.48(3) . ?
C6 C17 1.55(3) . ?
C8 C18 1.46(3) . ?
C8 C26 1.41(3) . ?
C8 C43 1.46(3) . ?
C9 C10 1.48(3) . ?
N4 C12 1.39(2) . ?
C10 C11 1.43(3) . ?
C10 C49 1.56(3) . ?
C11 C27 1.41(3) . ?
C15 C18 1.51(3) . ?
C15 C38 1.44(3) . ?
N5 C25 1.15(3) . ?
C16 C26 1.42(4) . ?
N6 C24 1.39(2) . ?
C17 C19 1.527(18) . ?
C17 C29 1.549(18) . ?
C18 C27 1.36(3) . ?
C19 C52 1.543(18) . ?
C20 C21 1.38(3) . ?
C20 C44 1.48(4) . ?
C21 C37 1.39(3) . ?
C22 C29 1.554(19) . ?
C22 C62 1.573(19) . ?
C23 C45 1.536(19) . ?
C24 C13 1.3900 . ?
C24 C12 1.3900 . ?
C13 C51 1.3900 . ?
C51 C28 1.3900 . ?
C28 C7 1.3900 . ?
C7 C12 1.3900 . ?
C7 C54 1.44(2) . ?
C25 C58 1.42(4) . ?
C26 C53 1.43(3) . ?
C30 C50 1.42(3) . ?
C30 C54 1.34(3) . ?
C37 C47 1.42(3) . ?
N7 C53 1.17(2) . ?
C38 C39 1.3900 . ?
C38 C43 1.3900 . ?
C39 C40 1.3900 . ?
C40 C41 1.3900 . ?
C41 C42 1.3900 . ?
C42 C43 1.3900 . ?
C44 C0AA 1.50(3) . ?
C45 C36 1.59(4) . ?
C46 C47 1.590(18) . ?
C47 C48 1.40(3) . ?
C48 C50 1.44(3) . ?
C52 C56 1.564(19) . ?
C57 C59 1.536(18) . ?
C58 C70 1.45(4) . ?
C59 C69 1.564(19) . ?
N8 C70 1.15(3) . ?
C0AA C31 1.3900 . ?
C0AA C35 1.3900 . ?
C31 C32 1.3900 . ?
C32 C33 1.3900 . ?
C33 C34 1.3900 . ?
C34 C35 1.3900 . ?

loop_
_geom_torsion_atom_site_label_1
_geom_torsion_atom_site_label_2
_geom_torsion_atom_site_label_3
_geom_torsion_atom_site_label_4
_geom_torsion
_geom_torsion_site_symmetry_1
_geom_torsion_site_symmetry_2
_geom_torsion_site_symmetry_3
_geom_torsion_site_symmetry_4
_geom_torsion_publ_flag
S1 C2 C5 N2 -4(4) . . . . ?
S1 C2 C5 C3 174(2) . . . . ?
S1 C2 C9 S2 -177.3(10) . . . . ?
S1 C2 C9 C10 0(2) . . . . ?
S1 C11 C27 C18 2(3) . . . . ?
S2 C3 C5 N2 179.8(13) . . . . ?
S2 C3 C5 C2 1(3) . . . . ?
S2 C3 C13 C24 2(3) . . . . ?
S2 C3 C13 C51 -174.6(19) . . . . ?
S2 C9 C10 C11 176.0(16) . . . . ?
S2 C9 C10 C49 -4(3) . . . . ?
S3 C37 C47 C46 -172.8(19) . . . . ?
S3 C37 C47 C48 2(3) . . . . ?
S4 C48 C50 S3 -177.5(12) . . . . ?
S4 C48 C50 C30 2(3) . . . . ?
Cl1 C40 C41 Cl2 3.1(11) . . . . ?
Cl1 C40 C41 C42 -179.8(12) . . . . ?
Cl2 C41 C42 C43 177.2(12) . . . . ?
Cl3 C34 C35 C0AA -177.3(12) . . . . ?
S5 N4 C12 C24 -2.0(19) . . . . ?
S5 N4 C12 C7 179.1(11) . . . . ?
S5 N6 C24 C13 179.1(10) . . . . ?
S5 N6 C24 C12 -4.6(18) . . . . ?
Cl4 C33 C34 Cl3 -5.7(12) . . . . ?
Cl4 C33 C34 C35 177.0(12) . . . . ?
O1 C15 C18 C8 -178(2) . . . . ?
O1 C15 C18 C27 -1(4) . . . . ?
O1 C15 C38 C39 -5(3) . . . . ?
O1 C15 C38 C43 175(2) . . . . ?
O2 C44 C0AA C31 -174(2) . . . . ?
O2 C44 C0AA C35 6(3) . . . . ?
N1 C28 C7 C12 173.1(15) . . . . ?
N1 C28 C7 C54 0.8(16) . . . . ?
N1 C30 C50 S3 0(5) . . . . ?
N1 C30 C50 C48 -180(3) . . . . ?
N1 C30 C54 S4 178.5(16) . . . . ?
N1 C30 C54 C7 1(3) . . . . ?
N2 C6 C17 C19 54(2) . . . . ?
N2 C6 C17 C29 -175.2(17) . . . . ?
N2 C51 C28 N1 12(2) . . . . ?
N2 C51 C28 C7 -177.2(17) . . . . ?
C1 C23 C45 C36 169(2) . . . . ?
C1 C57 C59 C69 175(3) . . . . ?
C2 S1 C11 C10 -0.9(17) . . . . ?
C2 S1 C11 C27 177.4(19) . . . . ?
C2 C9 C10 C11 0(3) . . . . ?
C2 C9 C10 C49 -180(2) . . . . ?
C3 S2 C9 C2 1.7(16) . . . . ?
C3 S2 C9 C10 -175(2) . . . . ?
C3 C13 C51 N2 -5.2(15) . . . . ?
C3 C13 C51 C28 177.0(15) . . . . ?
C4 C20 C21 C37 180(2) . . . . ?
C4 C20 C44 O2 178(3) . . . . ?
C4 C20 C44 C0AA 3(2) . . . . ?
C4 C31 C32 C33 -173.3(19) . . . . ?
C5 N2 C6 C17 -102(2) . . . . ?
C5 N2 C51 C13 6.6(17) . . . . ?
C5 N2 C51 C28 -176.0(13) . . . . ?
C5 C2 C9 S2 -1(2) . . . . ?
C5 C2 C9 C10 175.7(17) . . . . ?
C5 C3 C13 C24 178.1(15) . . . . ?
C5 C3 C13 C51 2(2) . . . . ?
C6 N2 C5 C2 -30(3) . . . . ?
C6 N2 C5 C3 152(2) . . . . ?
C6 N2 C51 C13 -147.6(18) . . . . ?
C6 N2 C51 C28 30(3) . . . . ?
C6 C17 C19 C52 68(3) . . . . ?
C6 C17 C29 C22 178(2) . . . . ?
C8 C18 C27 C11 175(2) . . . . ?
C9 S2 C3 C5 -1.7(18) . . . . ?
C9 S2 C3 C13 175(2) . . . . ?
C9 C2 C5 N2 -178(2) . . . . ?
C9 C2 C5 C3 0(3) . . . . ?
C9 C10 C11 S1 1(2) . . . . ?
C9 C10 C11 C27 -177.7(17) . . . . ?
N4 S5 N6 C24 3.1(18) . . . . ?
C10 C11 C27 C18 180(2) . . . . ?
C11 S1 C2 C5 -174(3) . . . . ?
C11 S1 C2 C9 0.7(16) . . . . ?
C14 N1 C28 C51 -2(3) . . . . ?
C14 N1 C28 C7 -174(2) . . . . ?
C14 N1 C30 C50 -7(4) . . . . ?
C14 N1 C30 C54 174(2) . . . . ?
C14 C1 C23 C45 -178(2) . . . . ?
C14 C1 C57 C59 -73(3) . . . . ?
C15 C18 C27 C11 -1(4) . . . . ?
C15 C38 C39 C40 179.6(17) . . . . ?
C15 C38 C43 C8 6.5(15) . . . . ?
C15 C38 C43 C42 -179.6(15) . . . . ?
N6 S5 N4 C12 -0.7(19) . . . . ?
N6 C24 C13 C3 0(2) . . . . ?
N6 C24 C13 C51 176.0(19) . . . . ?
N6 C24 C12 N4 4.5(18) . . . . ?
N6 C24 C12 C7 -176.5(17) . . . . ?
C17 C19 C52 C56 -164(3) . . . . ?
C18 C8 C26 C16 4(4) . . . . ?
C18 C8 C26 C53 -177(2) . . . . ?
C18 C8 C43 C38 -4.3(18) . . . . ?
C18 C8 C43 C42 -177.1(13) . . . . ?
C18 C15 C38 C39 174.5(13) . . . . ?
C18 C15 C38 C43 -5.9(19) . . . . ?
C19 C17 C29 C22 -52(3) . . . . ?
C20 C4 C58 C25 -3(5) . . . . ?
C20 C4 C58 C70 -176(3) . . . . ?
C20 C4 C31 C0AA 7(2) . . . . ?
C20 C4 C31 C32 -179.1(13) . . . . ?
C20 C21 C37 S3 8(4) . . . . ?
C20 C21 C37 C47 -178(3) . . . . ?
C20 C44 C0AA C31 1(2) . . . . ?
C20 C44 C0AA C35 -178.6(13) . . . . ?
C21 C20 C44 O2 -4(4) . . . . ?
C21 C20 C44 C0AA -179(2) . . . . ?
C21 C37 C47 C46 13(4) . . . . ?
C21 C37 C47 C48 -173(2) . . . . ?
C23 C1 C14 N1 51(3) . . . . ?
C23 C1 C57 C59 56(3) . . . . ?
C24 C13 C51 N2 177.8(14) . . . . ?
C24 C13 C51 C28 0.0 . . . . ?
C13 C3 C5 N2 2(3) . . . . ?
C13 C3 C5 C2 -175.9(18) . . . . ?
C13 C24 C12 N4 -179.1(18) . . . . ?
C13 C24 C12 C7 0.0 . . . . ?
C13 C51 C28 N1 -171.0(19) . . . . ?
C13 C51 C28 C7 0.0 . . . . ?
C51 N2 C5 C2 173(2) . . . . ?
C51 N2 C5 C3 -5(2) . . . . ?
C51 N2 C6 C17 49(3) . . . . ?
C51 C28 C7 C12 0.0 . . . . ?
C51 C28 C7 C54 -172.3(16) . . . . ?
C28 N1 C14 C1 73(3) . . . . ?
C28 N1 C30 C50 178(3) . . . . ?
C28 N1 C30 C54 -1(3) . . . . ?
C28 C7 C12 N4 179(2) . . . . ?
C28 C7 C12 C24 0.0 . . . . ?
C28 C7 C54 S4 -178(2) . . . . ?
C28 C7 C54 C30 -1(2) . . . . ?
C12 C24 C13 C3 -176(2) . . . . ?
C12 C24 C13 C51 0.0 . . . . ?
C12 C7 C54 S4 11(4) . . . . ?
C12 C7 C54 C30 -172.3(16) . . . . ?
C26 C8 C18 C15 -179(2) . . . . ?
C26 C8 C18 C27 4(4) . . . . ?
C26 C8 C43 C38 175.2(19) . . . . ?
C26 C8 C43 C42 2(3) . . . . ?
C29 C17 C19 C52 -58(3) . . . . ?
C30 N1 C14 C1 -100(2) . . . . ?
C30 N1 C28 C51 171.7(15) . . . . ?
C30 N1 C28 C7 -0.1(18) . . . . ?
C37 S3 C50 C30 -177(3) . . . . ?
C37 S3 C50 C48 2.4(19) . . . . ?
C37 C47 C48 S4 174(2) . . . . ?
C37 C47 C48 C50 0(3) . . . . ?
C38 C15 C18 C8 3(2) . . . . ?
C38 C15 C18 C27 180(2) . . . . ?
C38 C39 C40 Cl1 179.8(12) . . . . ?
C38 C39 C40 C41 0.0 . . . . ?
C39 C38 C43 C8 -173.9(15) . . . . ?
C39 C38 C43 C42 0.0 . . . . ?
C39 C40 C41 Cl2 -177.1(12) . . . . ?
C39 C40 C41 C42 0.0 . . . . ?
C40 C41 C42 C43 0.0 . . . . ?
C41 C42 C43 C8 172.0(19) . . . . ?
C41 C42 C43 C38 0.0 . . . . ?
C43 C8 C18 C15 1(2) . . . . ?
C43 C8 C18 C27 -176(2) . . . . ?
C43 C8 C26 C16 -176(2) . . . . ?
C43 C8 C26 C53 3(4) . . . . ?
C43 C38 C39 C40 0.0 . . . . ?
C44 C20 C21 C37 2(5) . . . . ?
C44 C0AA C31 C4 -5.0(17) . . . . ?
C44 C0AA C31 C32 -179.6(16) . . . . ?
C44 C0AA C35 C34 179.6(19) . . . . ?
C46 C47 C48 S4 -11(4) . . . . ?
C46 C47 C48 C50 175(2) . . . . ?
C47 C48 C50 S3 -2(3) . . . . ?
C47 C48 C50 C30 177(2) . . . . ?
C48 S4 C54 C7 178(3) . . . . ?
C48 S4 C54 C30 2(2) . . . . ?
C49 C10 C11 S1 -180(2) . . . . ?
C49 C10 C11 C27 2(4) . . . . ?
C50 S3 C37 C21 172(2) . . . . ?
C50 S3 C37 C47 -2(2) . . . . ?
C50 C30 C54 S4 -1(3) . . . . ?
C50 C30 C54 C7 -177.9(18) . . . . ?
C54 S4 C48 C47 -176(3) . . . . ?
C54 S4 C48 C50 -2.0(19) . . . . ?
C54 C7 C12 N4 -11(2) . . . . ?
C54 C7 C12 C24 170(2) . . . . ?
C54 C30 C50 S3 178(2) . . . . ?
C54 C30 C50 C48 -1(3) . . . . ?
C57 C1 C14 N1 -175.7(19) . . . . ?
C57 C1 C23 C45 55(3) . . . . ?
C58 C4 C20 C21 0(4) . . . . ?
C58 C4 C20 C44 178(3) . . . . ?
C58 C4 C31 C0AA -177(2) . . . . ?
C58 C4 C31 C32 -3(3) . . . . ?
C62 C22 C29 C17 -169(2) . . . . ?
C0AA C31 C32 C33 0.0 . . . . ?
C31 C4 C20 C21 176(2) . . . . ?
C31 C4 C20 C44 -6(2) . . . . ?
C31 C4 C58 C25 -178(2) . . . . ?
C31 C4 C58 C70 9(4) . . . . ?
C31 C0AA C35 C34 0.0 . . . . ?
C31 C32 C33 Cl4 -177.1(11) . . . . ?
C31 C32 C33 C34 0.0 . . . . ?
C32 C33 C34 Cl3 177.3(12) . . . . ?
C32 C33 C34 C35 0.0 . . . . ?
C33 C34 C35 C0AA 0.0 . . . . ?
C35 C0AA C31 C4 174.6(16) . . . . ?
C35 C0AA C31 C32 0.0 . . . . ?
